data_4081551
loop_
_publ_author_name
'Volbeda, Jeroen'
'Daniliuc, Constantin G.'
'Jones, Peter G.'
'Tamm, Matthias'

_publ_section_title
;
 Half-Open Ferrocenes and Ruthenocenes Containing an Edge-Bridged Open
 Indenyl Ligand
;
_journal_issue 20
_journal_name_full Organometallics
_journal_page_first 5918
_journal_paper_doi 10.1021/om400485a
_journal_volume 32
_journal_year 2013
_chemical_formula_sum 'C31 H37 Fe N'
_chemical_formula_weight 479.47
_chemical_name_systematic
; 
 ? 
;
_space_group_IT_number 2
_symmetry_cell_setting triclinic
_symmetry_space_group_name_Hall '-P 1'
_symmetry_space_group_name_H-M 'P -1'
_atom_sites_solution_hydrogens geom
_atom_sites_solution_primary direct
_atom_sites_solution_secondary difmap
_audit_creation_method SHELXL-97
_cell_angle_alpha 79.902(18)
_cell_angle_beta 85.608(12)
_cell_angle_gamma 66.907(14)
_cell_formula_units_Z 2
_cell_length_a 8.5368(8)
_cell_length_b 10.486(2)
_cell_length_c 15.658(3)
_cell_measurement_reflns_used 2436
_cell_measurement_temperature 100(2)
_cell_measurement_theta_max 29.2143
_cell_measurement_theta_min 2.1340
_cell_volume 1269.3(4)
_computing_cell_refinement
; 
CrysAlisPro, Oxford Diffraction Ltd., 
Version 1.171.35.11 (release 16-05-2011 CrysAlis171 .NET) 
(compiled May 16 2011,17:55:39) 
;
_computing_data_collection
; 
CrysAlisPro, Oxford Diffraction Ltd., 
Version 1.171.35.11 (release 16-05-2011 CrysAlis171 .NET) 
(compiled May 16 2011,17:55:39) 
;
_computing_data_reduction
; 
CrysAlisPro, Oxford Diffraction Ltd., 
Version 1.171.35.11 (release 16-05-2011 CrysAlis171 .NET) 
(compiled May 16 2011,17:55:39) 
;
_computing_molecular_graphics 'BRUKER XP'
_computing_publication_material SHELXL-97
_computing_structure_refinement 'SHELXL-97 (Sheldrick, 1997)'
_computing_structure_solution 'SHELXS-97 (Sheldrick, 1990)'
_diffrn_ambient_temperature 100(2)
_diffrn_detector_area_resol_mean 16.1419
_diffrn_measured_fraction_theta_full 1.000
_diffrn_measured_fraction_theta_max 1.000
_diffrn_measurement_device_type 'Oxford Diffraction Xcalibur, Eos'
_diffrn_measurement_method '\w scans'
_diffrn_radiation_monochromator graphite
_diffrn_radiation_source 'Enhance (Mo) X-ray Source'
_diffrn_radiation_type 'Mo K\a'
_diffrn_radiation_wavelength 0.71073
_diffrn_reflns_av_R_equivalents 0.1631
_diffrn_reflns_av_sigmaI/netI 0.1028
_diffrn_reflns_limit_h_max 10
_diffrn_reflns_limit_h_min -10
_diffrn_reflns_limit_k_max 12
_diffrn_reflns_limit_k_min -12
_diffrn_reflns_limit_l_max 18
_diffrn_reflns_limit_l_min -18
_diffrn_reflns_number 39518
_diffrn_reflns_theta_full 25.03
_diffrn_reflns_theta_max 25.03
_diffrn_reflns_theta_min 2.14
_exptl_absorpt_coefficient_mu 0.613
_exptl_absorpt_correction_T_max 1.00000
_exptl_absorpt_correction_T_min 0.93908
_exptl_absorpt_correction_type multi-scan
_exptl_absorpt_process_details
; 
CrysAlisPro, Oxford Diffraction Ltd., 
Version 1.171.35.11 (release 16-05-2011 CrysAlis171 .NET) 
(compiled May 16 2011,17:55:39) 
;
_exptl_crystal_colour orange
_exptl_crystal_density_diffrn 1.254
_exptl_crystal_density_method 'not measured'
_exptl_crystal_description plate
_exptl_crystal_F_000 512
_exptl_crystal_size_max 0.12
_exptl_crystal_size_mid 0.07
_exptl_crystal_size_min 0.05
_refine_diff_density_max 1.159
_refine_diff_density_min -0.472
_refine_diff_density_rms 0.111
_refine_ls_extinction_method none
_refine_ls_goodness_of_fit_ref 1.099
_refine_ls_hydrogen_treatment mixed
_refine_ls_matrix_type full
_refine_ls_number_parameters 319
_refine_ls_number_reflns 4486
_refine_ls_number_restraints 0
_refine_ls_restrained_S_all 1.099
_refine_ls_R_factor_all 0.1178
_refine_ls_R_factor_gt 0.0823
_refine_ls_shift/su_max 0.000
_refine_ls_shift/su_mean 0.000
_refine_ls_structure_factor_coef Fsqd
_refine_ls_weighting_details 'calc w=1/[\s^2^(Fo^2^)+(0.0845P)^2^+1.5996P] where P=(Fo^2^+2Fc^2^)/3'
_refine_ls_weighting_scheme calc
_refine_ls_wR_factor_gt 0.1796
_refine_ls_wR_factor_ref 0.1981
_reflns_number_gt 3209
_reflns_number_total 4486
_reflns_threshold_expression >2sigma(I)
_cod_data_source_file om400485a_si_001.cif
_cod_data_source_block jv16
_cod_database_code 4081551

loop_
_symmetry_equiv_pos_as_xyz
'x, y, z'
'-x, -y, -z'

loop_
_atom_site_label
_atom_site_type_symbol
_atom_site_fract_x
_atom_site_fract_y
_atom_site_fract_z
_atom_site_U_iso_or_equiv
_atom_site_adp_type
_atom_site_occupancy
_atom_site_symmetry_multiplicity
_atom_site_calc_flag
_atom_site_refinement_flags
Fe Fe 0.15962(9) 0.45580(8) 0.23372(5) 0.0205(3) Uani 1 1 d .
N N 0.2125(5) 0.1585(4) 0.3010(3) 0.0225(10) Uani 1 1 d .
C1 C 0.3350(6) 0.4203(6) 0.1294(3) 0.0217(12) Uani 1 1 d .
H1 H 0.413(7) 0.463(6) 0.131(4) 0.032(16) Uiso 1 1 d .
C2 C 0.1687(6) 0.5190(6) 0.1064(3) 0.0223(12) Uani 1 1 d .
H2 H 0.136(5) 0.622(5) 0.094(3) 0.003(11) Uiso 1 1 d .
C3 C 0.0415(6) 0.4639(6) 0.1157(3) 0.0205(12) Uani 1 1 d .
H3 H -0.067(7) 0.525(6) 0.104(3) 0.028(15) Uiso 1 1 d .
C4 C 0.0845(6) 0.3228(5) 0.0968(3) 0.0188(11) Uani 1 1 d .
C5 C 0.2557(6) 0.2325(5) 0.0874(3) 0.0205(12) Uani 1 1 d .
C6 C 0.4005(6) 0.2825(5) 0.0943(3) 0.0207(12) Uani 1 1 d .
C7 C 0.2916(6) 0.0987(6) 0.0704(3) 0.0246(13) Uani 1 1 d .
H7 H 0.4071 0.0381 0.0637 0.029 Uiso 1 1 calc R
C8 C 0.1643(7) 0.0500(6) 0.0630(4) 0.0285(13) Uani 1 1 d .
H8 H 0.1923 -0.0427 0.0519 0.034 Uiso 1 1 calc R
C9 C -0.0057(7) 0.1398(6) 0.0721(4) 0.0260(13) Uani 1 1 d .
H9 H -0.0946 0.1087 0.0668 0.031 Uiso 1 1 calc R
C10 C -0.0439(6) 0.2740(6) 0.0890(3) 0.0235(12) Uani 1 1 d .
H10 H -0.1596 0.3343 0.0955 0.028 Uiso 1 1 calc R
C11 C 0.4709(7) 0.3090(6) 0.0019(4) 0.0272(13) Uani 1 1 d .
H11A H 0.3816 0.3849 -0.0338 0.041 Uiso 1 1 calc R
H11B H 0.5077 0.2232 -0.0241 0.041 Uiso 1 1 calc R
H11C H 0.5681 0.3355 0.0049 0.041 Uiso 1 1 calc R
C12 C 0.5477(6) 0.1732(6) 0.1507(4) 0.0274(13) Uani 1 1 d .
H12A H 0.6353 0.2106 0.1542 0.041 Uiso 1 1 calc R
H12B H 0.5970 0.0872 0.1247 0.041 Uiso 1 1 calc R
H12C H 0.5048 0.1520 0.2091 0.041 Uiso 1 1 calc R
C13 C -0.0261(6) 0.5638(5) 0.3197(4) 0.0242(13) Uani 1 1 d .
C14 C 0.0198(7) 0.6615(5) 0.2602(4) 0.0248(13) Uani 1 1 d .
C15 C 0.1973(6) 0.6283(5) 0.2681(3) 0.0220(12) Uani 1 1 d .
C16 C 0.2618(6) 0.5093(5) 0.3326(3) 0.0216(12) Uani 1 1 d .
C17 C 0.1255(7) 0.4683(6) 0.3657(3) 0.0240(12) Uani 1 1 d .
C18 C -0.2009(7) 0.5610(7) 0.3345(4) 0.0403(16) Uani 1 1 d .
H18A H -0.2651 0.6264 0.3742 0.061 Uiso 1 1 calc R
H18B H -0.1909 0.4659 0.3598 0.061 Uiso 1 1 calc R
H18C H -0.2606 0.5890 0.2790 0.061 Uiso 1 1 calc R
C19 C -0.1010(7) 0.7863(6) 0.2008(4) 0.0373(15) Uani 1 1 d .
H19A H -0.1916 0.7622 0.1822 0.056 Uiso 1 1 calc R
H19B H -0.0381 0.8107 0.1498 0.056 Uiso 1 1 calc R
H19C H -0.1513 0.8666 0.2320 0.056 Uiso 1 1 calc R
C20 C 0.2933(8) 0.7110(6) 0.2192(4) 0.0358(15) Uani 1 1 d .
H20A H 0.2818 0.7886 0.2494 0.054 Uiso 1 1 calc R
H20B H 0.2471 0.7487 0.1605 0.054 Uiso 1 1 calc R
H20C H 0.4139 0.6498 0.2155 0.054 Uiso 1 1 calc R
C21 C 0.4448(7) 0.4391(6) 0.3642(4) 0.0330(14) Uani 1 1 d .
H21A H 0.5220 0.4500 0.3164 0.050 Uiso 1 1 calc R
H21B H 0.4720 0.3391 0.3846 0.050 Uiso 1 1 calc R
H21C H 0.4583 0.4832 0.4119 0.050 Uiso 1 1 calc R
C22 C 0.1361(8) 0.3548(6) 0.4398(4) 0.0339(14) Uani 1 1 d .
H22A H 0.1247 0.3911 0.4945 0.051 Uiso 1 1 calc R
H22B H 0.2463 0.2763 0.4380 0.051 Uiso 1 1 calc R
H22C H 0.0441 0.3224 0.4356 0.051 Uiso 1 1 calc R
C23 C 0.1940(6) 0.2748(6) 0.2672(3) 0.0211(12) Uani 1 1 d .
C24 C 0.2085(6) 0.0355(5) 0.3493(3) 0.0213(12) Uani 1 1 d .
C25 C 0.0539(7) 0.0152(6) 0.3583(4) 0.0260(13) Uani 1 1 d .
C26 C 0.0555(7) -0.1097(6) 0.4071(4) 0.0293(14) Uani 1 1 d .
H26 H -0.0467 -0.1264 0.4138 0.035 Uiso 1 1 calc R
C27 C 0.2023(7) -0.2096(6) 0.4459(4) 0.0306(14) Uani 1 1 d .
H27 H 0.2009 -0.2942 0.4790 0.037 Uiso 1 1 calc R
C28 C 0.3526(7) -0.1860(6) 0.4363(4) 0.0353(15) Uani 1 1 d .
H28 H 0.4535 -0.2555 0.4630 0.042 Uiso 1 1 calc R
C29 C 0.3582(6) -0.0642(6) 0.3890(4) 0.0252(13) Uani 1 1 d .
C30 C -0.1056(7) 0.1265(6) 0.3165(4) 0.0349(15) Uani 1 1 d .
H30A H -0.2016 0.0977 0.3318 0.052 Uiso 1 1 calc R
H30B H -0.0903 0.1391 0.2533 0.052 Uiso 1 1 calc R
H30C H -0.1286 0.2153 0.3370 0.052 Uiso 1 1 calc R
C31 C 0.5217(7) -0.0392(6) 0.3787(4) 0.0351(15) Uani 1 1 d .
H31A H 0.6089 -0.1134 0.4165 0.053 Uiso 1 1 calc R
H31B H 0.5018 0.0522 0.3949 0.053 Uiso 1 1 calc R
H31C H 0.5606 -0.0401 0.3182 0.053 Uiso 1 1 calc R

loop_
_atom_site_aniso_label
_atom_site_aniso_U_11
_atom_site_aniso_U_22
_atom_site_aniso_U_33
_atom_site_aniso_U_23
_atom_site_aniso_U_13
_atom_site_aniso_U_12
Fe 0.0118(4) 0.0217(4) 0.0282(5) -0.0021(3) 0.0005(3) -0.0077(3)
N 0.020(2) 0.017(2) 0.029(3) 0.000(2) 0.0009(19) -0.0076(19)
C1 0.017(3) 0.027(3) 0.025(3) -0.001(2) 0.003(2) -0.015(2)
C2 0.015(3) 0.023(3) 0.027(3) -0.001(2) 0.002(2) -0.007(2)
C3 0.009(3) 0.024(3) 0.022(3) 0.002(2) -0.007(2) -0.001(2)
C4 0.014(3) 0.023(3) 0.016(3) 0.001(2) -0.003(2) -0.006(2)
C5 0.011(3) 0.025(3) 0.024(3) 0.002(2) 0.003(2) -0.008(2)
C6 0.014(3) 0.017(3) 0.029(3) -0.001(2) 0.002(2) -0.005(2)
C7 0.014(3) 0.028(3) 0.029(3) -0.006(2) 0.003(2) -0.005(2)
C8 0.028(3) 0.027(3) 0.035(4) -0.007(3) -0.001(3) -0.015(3)
C9 0.021(3) 0.033(3) 0.029(3) -0.004(3) -0.001(2) -0.016(3)
C10 0.015(3) 0.026(3) 0.031(3) 0.000(2) -0.002(2) -0.011(2)
C11 0.022(3) 0.029(3) 0.033(3) 0.000(3) 0.002(2) -0.015(2)
C12 0.016(3) 0.033(3) 0.037(4) -0.003(3) -0.003(2) -0.014(2)
C13 0.017(3) 0.024(3) 0.032(3) -0.009(3) 0.003(2) -0.008(2)
C14 0.028(3) 0.017(3) 0.030(3) -0.005(2) 0.001(2) -0.008(2)
C15 0.022(3) 0.021(3) 0.026(3) -0.008(2) 0.006(2) -0.011(2)
C16 0.015(3) 0.024(3) 0.028(3) -0.006(2) 0.000(2) -0.010(2)
C17 0.023(3) 0.026(3) 0.025(3) -0.005(2) 0.000(2) -0.012(2)
C18 0.016(3) 0.049(4) 0.061(5) -0.024(3) 0.009(3) -0.013(3)
C19 0.032(3) 0.029(3) 0.042(4) -0.008(3) -0.005(3) 0.000(3)
C20 0.043(4) 0.038(4) 0.037(4) -0.004(3) 0.006(3) -0.028(3)
C21 0.020(3) 0.044(4) 0.035(4) -0.006(3) -0.005(3) -0.012(3)
C22 0.039(4) 0.034(3) 0.032(4) -0.006(3) 0.006(3) -0.017(3)
C23 0.004(2) 0.029(3) 0.028(3) -0.009(3) -0.001(2) -0.002(2)
C24 0.022(3) 0.019(3) 0.023(3) -0.004(2) 0.001(2) -0.009(2)
C25 0.019(3) 0.031(3) 0.029(3) -0.006(3) 0.004(2) -0.012(2)
C26 0.029(3) 0.035(3) 0.031(3) -0.007(3) 0.008(3) -0.022(3)
C27 0.033(3) 0.024(3) 0.031(3) 0.000(3) 0.009(3) -0.012(3)
C28 0.028(3) 0.030(3) 0.035(4) 0.006(3) 0.004(3) -0.004(3)
C29 0.020(3) 0.028(3) 0.026(3) -0.002(2) 0.008(2) -0.009(2)
C30 0.025(3) 0.048(4) 0.034(4) -0.002(3) -0.006(3) -0.017(3)
C31 0.018(3) 0.034(3) 0.048(4) 0.004(3) 0.001(3) -0.009(3)

loop_
_atom_type_symbol
_atom_type_description
_atom_type_scat_dispersion_real
_atom_type_scat_dispersion_imag
_atom_type_scat_source
C C 0.0033 0.0016 'International Tables Vol C Tables 4.2.6.8 and 6.1.1.4'
H H 0.0000 0.0000 'International Tables Vol C Tables 4.2.6.8 and 6.1.1.4'
N N 0.0061 0.0033 'International Tables Vol C Tables 4.2.6.8 and 6.1.1.4'
Fe Fe 0.3463 0.8444 'International Tables Vol C Tables 4.2.6.8 and 6.1.1.4'

loop_
_geom_angle_atom_site_label_1
_geom_angle_atom_site_label_2
_geom_angle_atom_site_label_3
_geom_angle
C23 Fe C2 116.3(2)
C23 Fe C17 84.8(2)
C2 Fe C17 158.9(2)
C23 Fe C16 105.1(2)
C2 Fe C16 127.7(2)
C17 Fe C16 39.90(19)
C23 Fe C13 105.1(2)
C2 Fe C13 125.4(2)
C17 Fe C13 40.2(2)
C16 Fe C13 67.0(2)
C23 Fe C1 95.1(2)
C2 Fe C1 40.3(2)
C17 Fe C1 145.9(2)
C16 Fe C1 108.8(2)
C13 Fe C1 159.8(2)
C23 Fe C14 144.2(2)
C2 Fe C14 93.5(2)
C17 Fe C14 66.3(2)
C16 Fe C14 66.0(2)
C13 Fe C14 39.2(2)
C1 Fe C14 120.7(2)
C23 Fe C15 144.2(2)
C2 Fe C15 94.5(2)
C17 Fe C15 66.3(2)
C16 Fe C15 39.11(19)
C13 Fe C15 66.4(2)
C1 Fe C15 97.6(2)
C14 Fe C15 39.4(2)
C23 Fe C3 91.9(2)
C2 Fe C3 39.4(2)
C17 Fe C3 146.0(2)
C16 Fe C3 163.0(2)
C13 Fe C3 109.7(2)
C1 Fe C3 68.1(2)
C14 Fe C3 100.5(2)
C15 Fe C3 123.9(2)
C23 N C24 169.6(5)
C2 C1 C6 118.4(5)
C2 C1 Fe 65.4(3)
C6 C1 Fe 121.2(3)
C3 C2 C1 115.3(5)
C3 C2 Fe 76.2(3)
C1 C2 Fe 74.3(3)
C2 C3 C4 118.7(5)
C2 C3 Fe 64.4(3)
C4 C3 Fe 110.5(3)
C10 C4 C5 118.9(5)
C10 C4 C3 120.4(4)
C5 C4 C3 120.7(5)
C7 C5 C4 119.0(5)
C7 C5 C6 120.4(4)
C4 C5 C6 120.6(5)
C1 C6 C12 109.7(4)
C1 C6 C5 111.1(4)
C12 C6 C5 112.5(4)
C1 C6 C11 107.4(4)
C12 C6 C11 108.1(4)
C5 C6 C11 107.9(4)
C5 C7 C8 122.1(5)
C7 C8 C9 118.9(5)
C10 C9 C8 119.7(5)
C9 C10 C4 121.3(5)
C14 C13 C17 107.2(4)
C14 C13 C18 126.9(5)
C17 C13 C18 125.9(5)
C14 C13 Fe 71.0(3)
C17 C13 Fe 69.3(3)
C18 C13 Fe 126.0(4)
C13 C14 C15 108.9(5)
C13 C14 C19 125.8(5)
C15 C14 C19 125.2(5)
C13 C14 Fe 69.9(3)
C15 C14 Fe 70.5(3)
C19 C14 Fe 128.1(4)
C16 C15 C14 107.7(4)
C16 C15 C20 126.9(5)
C14 C15 C20 125.3(5)
C16 C15 Fe 69.3(3)
C14 C15 Fe 70.1(3)
C20 C15 Fe 128.3(4)
C15 C16 C17 108.5(4)
C15 C16 C21 125.9(5)
C17 C16 C21 125.6(5)
C15 C16 Fe 71.6(3)
C17 C16 Fe 69.8(3)
C21 C16 Fe 126.1(4)
C16 C17 C13 107.7(5)
C16 C17 C22 125.7(5)
C13 C17 C22 126.4(5)
C16 C17 Fe 70.3(3)
C13 C17 Fe 70.5(3)
C22 C17 Fe 128.7(4)
N C23 Fe 170.9(5)
N C24 C29 118.9(4)
N C24 C25 119.3(4)
C29 C24 C25 121.8(5)
C26 C25 C24 117.5(5)
C26 C25 C30 122.2(5)
C24 C25 C30 120.3(5)
C27 C26 C25 121.4(5)
C26 C27 C28 119.7(5)
C29 C28 C27 121.4(5)
C28 C29 C24 118.2(5)
C28 C29 C31 121.2(5)
C24 C29 C31 120.6(5)

loop_
_geom_bond_atom_site_label_1
_geom_bond_atom_site_label_2
_geom_bond_distance
Fe C23 1.790(5)
Fe C2 1.993(5)
Fe C17 2.084(5)
Fe C16 2.090(5)
Fe C13 2.099(5)
Fe C1 2.110(5)
Fe C14 2.114(5)
Fe C15 2.119(5)
Fe C3 2.146(5)
N C23 1.194(6)
N C24 1.388(6)
C1 C2 1.418(7)
C1 C6 1.517(7)
C2 C3 1.404(7)
C3 C4 1.457(7)
C4 C10 1.400(7)
C4 C5 1.409(7)
C5 C7 1.384(7)
C5 C6 1.537(7)
C6 C12 1.535(7)
C6 C11 1.546(7)
C7 C8 1.390(7)
C8 C9 1.399(7)
C9 C10 1.384(7)
C13 C14 1.412(7)
C13 C17 1.438(7)
C13 C18 1.503(7)
C14 C15 1.426(7)
C14 C19 1.517(7)
C15 C16 1.409(7)
C15 C20 1.497(7)
C16 C17 1.424(7)
C16 C21 1.522(7)
C17 C22 1.489(7)
C24 C29 1.399(7)
C24 C25 1.411(7)
C25 C26 1.391(7)
C25 C30 1.505(7)
C26 C27 1.379(8)
C27 C28 1.392(8)
C28 C29 1.376(7)
C29 C31 1.511(7)

loop_
_geom_torsion_atom_site_label_1
_geom_torsion_atom_site_label_2
_geom_torsion_atom_site_label_3
_geom_torsion_atom_site_label_4
_geom_torsion
C23 Fe C1 C2 125.6(3)
C17 Fe C1 C2 -146.2(4)
C16 Fe C1 C2 -126.5(3)
C13 Fe C1 C2 -52.2(7)
C14 Fe C1 C2 -53.9(4)
C15 Fe C1 C2 -88.0(3)
C3 Fe C1 C2 35.6(3)
C23 Fe C1 C6 16.0(4)
C2 Fe C1 C6 -109.6(5)
C17 Fe C1 C6 104.2(5)
C16 Fe C1 C6 123.9(4)
C13 Fe C1 C6 -161.8(5)
C14 Fe C1 C6 -163.4(4)
C15 Fe C1 C6 162.4(4)
C3 Fe C1 C6 -74.0(4)
C6 C1 C2 C3 47.6(7)
Fe C1 C2 C3 -66.0(4)
C6 C1 C2 Fe 113.6(4)
C23 Fe C2 C3 57.1(4)
C17 Fe C2 C3 -118.2(6)
C16 Fe C2 C3 -164.4(3)
C13 Fe C2 C3 -77.8(4)
C1 Fe C2 C3 121.7(5)
C14 Fe C2 C3 -102.4(3)
C15 Fe C2 C3 -141.8(3)
C23 Fe C2 C1 -64.6(4)
C17 Fe C2 C1 120.0(6)
C16 Fe C2 C1 73.8(4)
C13 Fe C2 C1 160.5(3)
C14 Fe C2 C1 135.9(3)
C15 Fe C2 C1 96.4(3)
C3 Fe C2 C1 -121.7(5)
C1 C2 C3 C4 -35.5(7)
Fe C2 C3 C4 -100.3(4)
C1 C2 C3 Fe 64.9(4)
C23 Fe C3 C2 -131.1(3)
C17 Fe C3 C2 145.5(4)
C16 Fe C3 C2 46.6(8)
C13 Fe C3 C2 122.2(3)
C1 Fe C3 C2 -36.4(3)
C14 Fe C3 C2 82.6(3)
C15 Fe C3 C2 48.0(4)
C23 Fe C3 C4 -18.2(4)
C2 Fe C3 C4 112.9(5)
C17 Fe C3 C4 -101.6(5)
C16 Fe C3 C4 159.5(6)
C13 Fe C3 C4 -124.9(4)
C1 Fe C3 C4 76.5(4)
C14 Fe C3 C4 -164.5(3)
C15 Fe C3 C4 160.8(3)
C2 C3 C4 C10 -167.8(5)
Fe C3 C4 C10 121.0(4)
C2 C3 C4 C5 13.1(7)
Fe C3 C4 C5 -58.1(5)
C10 C4 C5 C7 0.1(7)
C3 C4 C5 C7 179.3(5)
C10 C4 C5 C6 179.3(4)
C3 C4 C5 C6 -1.6(7)
C2 C1 C6 C12 -159.5(4)
Fe C1 C6 C12 -82.5(5)
C2 C1 C6 C5 -34.5(6)
Fe C1 C6 C5 42.5(5)
C2 C1 C6 C11 83.3(5)
Fe C1 C6 C11 160.2(3)
C7 C5 C6 C1 -169.4(5)
C4 C5 C6 C1 11.5(7)
C7 C5 C6 C12 -46.0(7)
C4 C5 C6 C12 134.9(5)
C7 C5 C6 C11 73.1(6)
C4 C5 C6 C11 -106.0(5)
C4 C5 C7 C8 -0.4(8)
C6 C5 C7 C8 -179.5(5)
C5 C7 C8 C9 0.6(8)
C7 C8 C9 C10 -0.6(8)
C8 C9 C10 C4 0.3(8)
C5 C4 C10 C9 -0.1(8)
C3 C4 C10 C9 -179.3(5)
C23 Fe C13 C14 -180.0(3)
C2 Fe C13 C14 -41.1(4)
C17 Fe C13 C14 117.7(4)
C16 Fe C13 C14 79.7(3)
C1 Fe C13 C14 -2.3(8)
C15 Fe C13 C14 37.0(3)
C3 Fe C13 C14 -82.4(3)
C23 Fe C13 C17 62.3(3)
C2 Fe C13 C17 -158.8(3)
C16 Fe C13 C17 -38.0(3)
C1 Fe C13 C17 -120.0(6)
C14 Fe C13 C17 -117.7(4)
C15 Fe C13 C17 -80.7(3)
C3 Fe C13 C17 159.9(3)
C23 Fe C13 C18 -57.7(5)
C2 Fe C13 C18 81.2(5)
C17 Fe C13 C18 -120.0(6)
C16 Fe C13 C18 -158.0(5)
C1 Fe C13 C18 120.0(7)
C14 Fe C13 C18 122.3(6)
C15 Fe C13 C18 159.3(6)
C3 Fe C13 C18 39.9(5)
C17 C13 C14 C15 0.2(6)
C18 C13 C14 C15 178.8(5)
Fe C13 C14 C15 -59.9(4)
C17 C13 C14 C19 -176.8(5)
C18 C13 C14 C19 1.7(9)
Fe C13 C14 C19 123.0(6)
C17 C13 C14 Fe 60.1(4)
C18 C13 C14 Fe -121.3(6)
C23 Fe C14 C13 0.1(5)
C2 Fe C14 C13 147.5(3)
C17 Fe C14 C13 -38.6(3)
C16 Fe C14 C13 -82.5(3)
C1 Fe C14 C13 179.1(3)
C15 Fe C14 C13 -119.7(5)
C3 Fe C14 C13 108.4(3)
C23 Fe C14 C15 119.8(4)
C2 Fe C14 C15 -92.8(3)
C17 Fe C14 C15 81.1(3)
C16 Fe C14 C15 37.2(3)
C13 Fe C14 C15 119.7(5)
C1 Fe C14 C15 -61.2(4)
C3 Fe C14 C15 -131.9(3)
C23 Fe C14 C19 -120.3(5)
C2 Fe C14 C19 27.2(5)
C17 Fe C14 C19 -159.0(5)
C16 Fe C14 C19 157.2(5)
C13 Fe C14 C19 -120.3(6)
C1 Fe C14 C19 58.8(5)
C15 Fe C14 C19 120.0(6)
C3 Fe C14 C19 -11.9(5)
C13 C14 C15 C16 0.1(6)
C19 C14 C15 C16 177.2(5)
Fe C14 C15 C16 -59.4(4)
C13 C14 C15 C20 -177.1(5)
C19 C14 C15 C20 0.0(9)
Fe C14 C15 C20 123.4(6)
C13 C14 C15 Fe 59.5(4)
C19 C14 C15 Fe -123.4(6)
C23 Fe C15 C16 -1.0(5)
C2 Fe C15 C16 -151.1(3)
C17 Fe C15 C16 37.9(3)
C13 Fe C15 C16 82.0(3)
C1 Fe C15 C16 -110.7(3)
C14 Fe C15 C16 118.8(4)
C3 Fe C15 C16 -179.4(3)
C23 Fe C15 C14 -119.8(4)
C2 Fe C15 C14 90.1(3)
C17 Fe C15 C14 -80.9(3)
C16 Fe C15 C14 -118.8(4)
C13 Fe C15 C14 -36.8(3)
C1 Fe C15 C14 130.5(3)
C3 Fe C15 C14 61.8(4)
C23 Fe C15 C20 120.4(5)
C2 Fe C15 C20 -29.8(5)
C17 Fe C15 C20 159.3(6)
C16 Fe C15 C20 121.3(6)
C13 Fe C15 C20 -156.6(6)
C1 Fe C15 C20 10.7(5)
C14 Fe C15 C20 -119.8(6)
C3 Fe C15 C20 -58.0(6)
C14 C15 C16 C17 -0.4(6)
C20 C15 C16 C17 176.7(5)
Fe C15 C16 C17 -60.3(4)
C14 C15 C16 C21 -178.4(5)
C20 C15 C16 C21 -1.3(9)
Fe C15 C16 C21 121.7(5)
C14 C15 C16 Fe 59.9(4)
C20 C15 C16 Fe -123.0(6)
C23 Fe C16 C15 179.4(3)
C2 Fe C16 C15 37.5(4)
C17 Fe C16 C15 -118.6(4)
C13 Fe C16 C15 -80.3(3)
C1 Fe C16 C15 78.5(3)
C14 Fe C16 C15 -37.5(3)
C3 Fe C16 C15 1.8(8)
C23 Fe C16 C17 -62.0(3)
C2 Fe C16 C17 156.1(3)
C13 Fe C16 C17 38.3(3)
C1 Fe C16 C17 -162.9(3)
C14 Fe C16 C17 81.2(3)
C15 Fe C16 C17 118.6(4)
C3 Fe C16 C17 120.4(7)
C23 Fe C16 C21 58.0(5)
C2 Fe C16 C21 -84.0(5)
C17 Fe C16 C21 119.9(6)
C13 Fe C16 C21 158.2(5)
C1 Fe C16 C21 -43.0(5)
C14 Fe C16 C21 -158.9(5)
C15 Fe C16 C21 -121.4(6)
C3 Fe C16 C21 -119.6(7)
C15 C16 C17 C13 0.6(6)
C21 C16 C17 C13 178.5(5)
Fe C16 C17 C13 -60.8(4)
C15 C16 C17 C22 -174.5(5)
C21 C16 C17 C22 3.4(9)
Fe C16 C17 C22 124.0(6)
C15 C16 C17 Fe 61.4(4)
C21 C16 C17 Fe -120.6(5)
C14 C13 C17 C16 -0.5(6)
C18 C13 C17 C16 -179.1(5)
Fe C13 C17 C16 60.7(4)
C14 C13 C17 C22 174.6(5)
C18 C13 C17 C22 -4.0(9)
Fe C13 C17 C22 -124.2(6)
C14 C13 C17 Fe -61.2(4)
C18 C13 C17 Fe 120.2(6)
C23 Fe C17 C16 121.2(3)
C2 Fe C17 C16 -63.0(7)
C13 Fe C17 C16 -118.0(4)
C1 Fe C17 C16 29.8(5)
C14 Fe C17 C16 -80.4(3)
C15 Fe C17 C16 -37.2(3)
C3 Fe C17 C16 -153.2(4)
C23 Fe C17 C13 -120.8(3)
C2 Fe C17 C13 55.0(7)
C16 Fe C17 C13 118.0(4)
C1 Fe C17 C13 147.8(4)
C14 Fe C17 C13 37.6(3)
C15 Fe C17 C13 80.8(3)
C3 Fe C17 C13 -35.3(5)
C23 Fe C17 C22 0.7(5)
C2 Fe C17 C22 176.5(5)
C16 Fe C17 C22 -120.5(6)
C13 Fe C17 C22 121.5(6)
C1 Fe C17 C22 -90.7(6)
C14 Fe C17 C22 159.1(5)
C15 Fe C17 C22 -157.7(5)
C3 Fe C17 C22 86.2(6)
C24 N C23 Fe 41(5)
C2 Fe C23 N -177(3)
C17 Fe C23 N 2(3)
C16 Fe C23 N 36(3)
C13 Fe C23 N -33(3)
C1 Fe C23 N 148(3)
C14 Fe C23 N -33(3)
C15 Fe C23 N 37(3)
C3 Fe C23 N -144(3)
C23 N C24 C29 -129(3)
C23 N C24 C25 50(3)
N C24 C25 C26 179.8(5)
C29 C24 C25 C26 -1.1(8)
N C24 C25 C30 -0.6(8)
C29 C24 C25 C30 178.4(5)
C24 C25 C26 C27 0.5(8)
C30 C25 C26 C27 -179.1(5)
C25 C26 C27 C28 -0.1(9)
C26 C27 C28 C29 0.3(9)
C27 C28 C29 C24 -0.9(9)
C27 C28 C29 C31 -179.9(6)
N C24 C29 C28 -179.6(5)
C25 C24 C29 C28 1.3(8)
N C24 C29 C31 -0.6(8)
C25 C24 C29 C31 -179.6(5)
